data_2222623
loop_
_publ_author_name
'Patra, Goutam Kumar'
'Ng, Seik Weng'

_publ_section_title
;
 1,2-Diphenyl-2-[4-(4-pyridyl)benzylidenehydrazono]ethan-1-one
;
_journal_coeditor_code CI2837
_journal_issue 8
_journal_name_full 'Acta Crystallographica Section E'
_journal_page_first o1810
_journal_paper_doi 10.1107/S1600536809026087
_journal_volume 65
_journal_year 2009
_chemical_formula_iupac 'C26 H19 N3 O'
_chemical_formula_moiety 'C26 H19 N3 O'
_chemical_formula_sum 'C26 H19 N3 O'
_chemical_formula_weight 389.44
_chemical_name_systematic
;
1,2-Diphenyl-2-[4-(4-pyridyl)benzylidenehydrazono]ethan-1-one
;
_space_group_IT_number 14
_symmetry_cell_setting monoclinic
_symmetry_space_group_name_Hall '-P 2ybc'
_symmetry_space_group_name_H-M 'P 1 21/c 1'
_atom_sites_solution_hydrogens geom
_atom_sites_solution_primary direct
_atom_sites_solution_secondary difmap
_audit_creation_method SHELXL-97
_cell_angle_alpha 90.00
_cell_angle_beta 90.278(2)
_cell_angle_gamma 90.00
_cell_formula_units_Z 4
_cell_length_a 7.1182(2)
_cell_length_b 23.2745(7)
_cell_length_c 11.8040(4)
_cell_measurement_reflns_used 2404
_cell_measurement_temperature 140(2)
_cell_measurement_theta_max 23.3
_cell_measurement_theta_min 2.5
_cell_volume 1955.58(10)
_computing_cell_refinement 'SAINT (Bruker, 2008)'
_computing_data_collection 'APEX2 (Bruker, 2008)'
_computing_data_reduction 'SAINT (Bruker, 2008)'
_computing_molecular_graphics 'X-SEED (Barbour, 2001)'
_computing_publication_material 'publCIF (Westrip, 2009)'
_computing_structure_refinement 'SHELXL97 (Sheldrick, 2008)'
_computing_structure_solution 'SHELXS97 (Sheldrick, 2008)'
_diffrn_ambient_temperature 140(2)
_diffrn_measured_fraction_theta_full 0.998
_diffrn_measured_fraction_theta_max 0.998
_diffrn_measurement_device_type 'Bruker SMART APEX area-detector'
_diffrn_measurement_method \w
_diffrn_radiation_monochromator graphite
_diffrn_radiation_source 'fine-focus sealed tube'
_diffrn_radiation_type MoK\a
_diffrn_radiation_wavelength 0.71073
_diffrn_reflns_av_R_equivalents 0.0536
_diffrn_reflns_av_sigmaI/netI 0.0564
_diffrn_reflns_limit_h_max 8
_diffrn_reflns_limit_h_min -8
_diffrn_reflns_limit_k_max 27
_diffrn_reflns_limit_k_min -27
_diffrn_reflns_limit_l_max 14
_diffrn_reflns_limit_l_min -13
_diffrn_reflns_number 11057
_diffrn_reflns_theta_full 25.00
_diffrn_reflns_theta_max 25.00
_diffrn_reflns_theta_min 0.87
_diffrn_standards_number 0
_exptl_absorpt_coefficient_mu 0.082
_exptl_absorpt_correction_type none
_exptl_crystal_colour Brown
_exptl_crystal_density_diffrn 1.323
_exptl_crystal_density_method 'not measured'
_exptl_crystal_description Prism
_exptl_crystal_F_000 816
_exptl_crystal_size_max 0.45
_exptl_crystal_size_mid 0.15
_exptl_crystal_size_min 0.05
_refine_diff_density_max 0.632
_refine_diff_density_min -0.377
_refine_ls_extinction_method none
_refine_ls_goodness_of_fit_ref 1.082
_refine_ls_hydrogen_treatment constr
_refine_ls_matrix_type full
_refine_ls_number_parameters 260
_refine_ls_number_reflns 3433
_refine_ls_number_restraints 0
_refine_ls_restrained_S_all 1.082
_refine_ls_R_factor_all 0.1088
_refine_ls_R_factor_gt 0.0927
_refine_ls_shift/su_max 0.001
_refine_ls_shift/su_mean 0.001
_refine_ls_structure_factor_coef Fsqd
_refine_ls_weighting_details 'calc w=1/[\s^2^(Fo^2^)+(0.1142P)^2^+4.6222P] where P=(Fo^2^+2Fc^2^)/3'
_refine_ls_weighting_scheme calc
_refine_ls_wR_factor_gt 0.2389
_refine_ls_wR_factor_ref 0.2515
_reflns_number_gt 2825
_reflns_number_total 3433
_reflns_threshold_expression I>2\s(I)
_cod_data_source_file ci2837.cif
_cod_data_source_block I
_cod_depositor_comments
;
The following automatic conversions were performed:
'_symmetry_cell_setting' value 'Monoclinic' changed to 'monoclinic'
according to '/home/saulius/struct/CIF-dictionaries/cif_core.dic'
dictionary named 'cif_core.dic' version 2.4.1 from 2010-06-29.

Automatic conversion script
Id: cif_fix_enum 1527 2010-12-29 10:47:43Z saulius 

The following automatic conversions were performed:

'_symmetry_cell_setting' value 'Monoclinic' changed to 'monoclinic'
according to /home/saulius/struct/CIF-dictionaries/cif_core.dic
dictionary named 'cif_core.dic' version 2.4.1 from 2010-06-29.

Automatic conversion script
Id: cif_fix_values 1715 2011-07-08 13:25:40Z adriana 
;
_cod_original_cell_volume 1955.60(10)
_cod_original_sg_symbol_H-M 'P 21/c'
_cod_database_code 2222623
_cod_database_fobs_code 2222623

loop_
_symmetry_equiv_pos_as_xyz
'x, y, z'
'-x, y+1/2, -z+1/2'
'-x, -y, -z'
'x, -y-1/2, z-1/2'

loop_
_atom_site_type_symbol
_atom_site_label
_atom_site_fract_x
_atom_site_fract_y
_atom_site_fract_z
_atom_site_U_iso_or_equiv
_atom_site_adp_type
_atom_site_calc_flag
_atom_site_refinement_flags
_atom_site_occupancy
_atom_site_disorder_assembly
_atom_site_disorder_group
O O1 0.5484(6) 0.38713(17) 0.8664(3) 0.0404(10) Uani d . 1 . .
N N1 0.2040(9) 0.37367(17) 0.7012(4) 0.0419(13) Uani d . 1 . .
N N2 0.2387(8) 0.43390(17) 0.6961(3) 0.0343(11) Uani d . 1 . .
N N3 0.2956(9) 0.8061(2) 0.3966(4) 0.0487(15) Uani d . 1 . .
C C1 0.2861(6) 0.41267(14) 0.9747(2) 0.0366(15) Uani d G 1 . .
C C2 0.3933(5) 0.4384(2) 1.0593(3) 0.0541(18) Uani d G 1 . .
H H2 0.5266 0.4374 1.0554 0.065 Uiso calc R 1 . .
C C3 0.3056(6) 0.46560(18) 1.1495(3) 0.0542(18) Uani d G 1 . .
H H3 0.3789 0.4832 1.2074 0.065 Uiso calc R 1 . .
C C4 0.1107(6) 0.46707(17) 1.1552(3) 0.0477(17) Uani d G 1 . .
H H4 0.0507 0.4857 1.2169 0.057 Uiso calc R 1 . .
C C5 0.0034(5) 0.4413(2) 1.0705(4) 0.0566(19) Uani d G 1 . .
H H5 -0.1298 0.4424 1.0744 0.068 Uiso calc R 1 . .
C C6 0.0911(5) 0.41414(17) 0.9803(3) 0.0427(15) Uani d G 1 . .
H H6 0.0178 0.3966 0.9224 0.051 Uiso calc R 1 . .
C C7 0.3789(9) 0.3850(2) 0.8787(4) 0.0323(13) Uani d . 1 . .
C C8 0.2589(8) 0.3512(2) 0.7921(4) 0.0276(11) Uani d . 1 . .
C C9 0.2362(8) 0.2882(2) 0.8099(4) 0.0263(11) Uani d . 1 . .
C C10 0.1549(8) 0.2553(2) 0.7251(5) 0.0346(13) Uani d . 1 . .
H H10 0.1065 0.2733 0.6589 0.041 Uiso calc R 1 . .
C C11 0.1442(9) 0.1956(2) 0.7373(5) 0.0386(14) Uani d . 1 . .
H H11 0.0916 0.1726 0.6787 0.046 Uiso calc R 1 . .
C C12 0.2116(10) 0.1704(2) 0.8361(5) 0.0387(14) Uani d . 1 . .
H H12 0.2102 0.1298 0.8435 0.046 Uiso calc R 1 . .
C C13 0.2799(9) 0.2034(2) 0.9232(5) 0.0379(14) Uani d . 1 . .
H H13 0.3164 0.1859 0.9925 0.045 Uiso calc R 1 . .
C C14 0.2956(9) 0.2619(2) 0.9104(4) 0.0366(14) Uani d . 1 . .
H H14 0.3470 0.2845 0.9700 0.044 Uiso calc R 1 . .
C C15 0.2301(10) 0.4523(2) 0.5948(4) 0.0415(16) Uani d . 1 . .
H H15 0.2082 0.4252 0.5360 0.050 Uiso calc R 1 . .
C C16 0.2517(9) 0.5124(2) 0.5636(4) 0.0350(13) Uani d . 1 . .
C C17 0.2450(11) 0.5271(2) 0.4494(4) 0.0472(18) Uani d . 1 . .
H H17 0.2366 0.4978 0.3937 0.057 Uiso calc R 1 . .
C C18 0.2504(10) 0.5839(2) 0.4160(4) 0.0380(14) Uani d . 1 . .
H H18 0.2482 0.5931 0.3377 0.046 Uiso calc R 1 . .
C C19 0.2593(8) 0.62806(19) 0.4964(4) 0.0250(11) Uani d . 1 . .
C C20 0.2708(9) 0.6123(2) 0.6106(4) 0.0309(12) Uani d . 1 . .
H H20 0.2821 0.6416 0.6665 0.037 Uiso calc R 1 . .
C C21 0.2661(9) 0.5562(2) 0.6441(4) 0.0328(13) Uani d . 1 . .
H H21 0.2727 0.5469 0.7224 0.039 Uiso calc R 1 . .
C C22 0.2679(8) 0.6892(2) 0.4604(4) 0.0268(11) Uani d . 1 . .
C C23 0.2038(10) 0.7331(2) 0.5287(5) 0.0394(15) Uani d . 1 . .
H H23 0.1455 0.7245 0.5990 0.047 Uiso calc R 1 . .
C C24 0.2249(10) 0.7896(2) 0.4943(6) 0.0478(16) Uani d . 1 . .
H H24 0.1852 0.8188 0.5451 0.057 Uiso calc R 1 . .
C C25 0.3562(10) 0.7637(2) 0.3315(5) 0.0415(15) Uani d . 1 . .
H H25 0.4118 0.7738 0.2613 0.050 Uiso calc R 1 . .
C C26 0.3452(9) 0.7060(2) 0.3573(5) 0.0365(13) Uani d . 1 . .
H H26 0.3898 0.6780 0.3054 0.044 Uiso calc R 1 . .

loop_
_atom_site_aniso_label
_atom_site_aniso_U_11
_atom_site_aniso_U_22
_atom_site_aniso_U_33
_atom_site_aniso_U_12
_atom_site_aniso_U_13
_atom_site_aniso_U_23
O1 0.043(3) 0.040(2) 0.038(2) -0.0029(19) 0.004(2) -0.0039(18)
N1 0.079(4) 0.018(2) 0.029(2) -0.004(2) 0.003(3) -0.0024(18)
N2 0.058(3) 0.0164(19) 0.028(2) -0.002(2) -0.005(2) -0.0011(16)
N3 0.071(4) 0.030(2) 0.045(3) -0.003(3) -0.005(3) 0.007(2)
C1 0.073(5) 0.012(2) 0.024(2) 0.009(3) -0.003(3) 0.0020(18)
C2 0.054(4) 0.074(5) 0.035(4) 0.005(4) 0.000(3) -0.018(3)
C3 0.084(6) 0.053(4) 0.026(3) -0.004(4) -0.001(3) -0.019(3)
C4 0.073(5) 0.038(3) 0.033(3) 0.008(3) 0.006(3) 0.000(3)
C5 0.058(5) 0.069(5) 0.042(4) 0.000(4) -0.002(3) -0.013(3)
C6 0.047(4) 0.040(3) 0.041(3) 0.002(3) 0.000(3) -0.012(3)
C7 0.052(4) 0.019(2) 0.026(3) 0.000(2) 0.001(3) 0.008(2)
C8 0.040(3) 0.024(2) 0.019(2) 0.006(2) -0.001(2) -0.0001(19)
C9 0.032(3) 0.022(2) 0.025(2) 0.003(2) -0.002(2) -0.0011(18)
C10 0.047(4) 0.032(3) 0.026(3) 0.001(3) -0.001(3) 0.006(2)
C11 0.054(4) 0.029(3) 0.032(3) -0.006(3) 0.000(3) -0.009(2)
C12 0.060(4) 0.018(2) 0.038(3) -0.009(3) 0.007(3) 0.003(2)
C13 0.054(4) 0.032(3) 0.028(3) -0.004(3) -0.002(3) 0.000(2)
C14 0.048(4) 0.037(3) 0.026(3) -0.006(3) 0.002(3) -0.002(2)
C15 0.084(5) 0.018(2) 0.022(3) 0.007(3) 0.005(3) -0.0030(19)
C16 0.060(4) 0.023(2) 0.022(2) 0.007(3) 0.004(3) 0.0016(19)
C17 0.100(6) 0.022(3) 0.020(2) 0.003(3) 0.006(3) -0.005(2)
C18 0.070(4) 0.023(2) 0.021(2) 0.009(3) -0.001(3) -0.0002(19)
C19 0.032(3) 0.018(2) 0.026(2) 0.005(2) 0.002(2) -0.0038(18)
C20 0.047(4) 0.022(2) 0.025(2) -0.004(2) 0.004(3) -0.0036(19)
C21 0.052(4) 0.031(3) 0.015(2) 0.002(3) -0.005(3) 0.0019(19)
C22 0.030(3) 0.025(2) 0.025(2) 0.001(2) -0.004(2) 0.0019(18)
C23 0.058(4) 0.030(3) 0.029(3) 0.008(3) 0.009(3) 0.000(2)
C24 0.061(4) 0.031(3) 0.051(4) 0.001(3) 0.002(4) -0.011(3)
C25 0.055(4) 0.033(3) 0.037(3) 0.000(3) 0.011(3) 0.007(2)
C26 0.043(3) 0.035(3) 0.031(3) 0.003(3) 0.007(3) 0.005(2)

loop_
_atom_type_symbol
_atom_type_description
_atom_type_scat_dispersion_real
_atom_type_scat_dispersion_imag
_atom_type_scat_source
C C 0.0033 0.0016 'International Tables Vol C Tables 4.2.6.8 and 6.1.1.4'
H H 0.0000 0.0000 'International Tables Vol C Tables 4.2.6.8 and 6.1.1.4'
N N 0.0061 0.0033 'International Tables Vol C Tables 4.2.6.8 and 6.1.1.4'
O O 0.0106 0.0060 'International Tables Vol C Tables 4.2.6.8 and 6.1.1.4'

loop_
_geom_angle_atom_site_label_1
_geom_angle_atom_site_label_2
_geom_angle_atom_site_label_3
_geom_angle_site_symmetry_1
_geom_angle_site_symmetry_3
_geom_angle
_geom_angle_publ_flag
C8 N1 N2 . . 113.1(4) ?
C15 N2 N1 . . 111.3(4) ?
C24 N3 C25 . . 114.6(5) ?
C2 C1 C6 . . 120.0 ?
C2 C1 C7 . . 119.8(4) ?
C6 C1 C7 . . 120.1(4) ?
C1 C2 C3 . . 120.0 ?
C1 C2 H2 . . 120.0 ?
C3 C2 H2 . . 120.0 ?
C4 C3 C2 . . 120.0 ?
C4 C3 H3 . . 120.0 ?
C2 C3 H3 . . 120.0 ?
C5 C4 C3 . . 120.0 ?
C5 C4 H4 . . 120.0 ?
C3 C4 H4 . . 120.0 ?
C4 C5 C6 . . 120.0 ?
C4 C5 H5 . . 120.0 ?
C6 C5 H5 . . 120.0 ?
C5 C6 C1 . . 120.0 ?
C5 C6 H6 . . 120.0 ?
C1 C6 H6 . . 120.0 ?
O1 C7 C1 . . 121.7(5) ?
O1 C7 C8 . . 119.2(5) ?
C1 C7 C8 . . 119.1(5) ?
N1 C8 C9 . . 119.8(4) ?
N1 C8 C7 . . 121.5(4) ?
C9 C8 C7 . . 117.9(4) ?
C10 C9 C14 . . 119.7(5) ?
C10 C9 C8 . . 119.2(4) ?
C14 C9 C8 . . 121.1(5) ?
C11 C10 C9 . . 119.8(5) ?
C11 C10 H10 . . 120.1 ?
C9 C10 H10 . . 120.1 ?
C10 C11 C12 . . 119.1(5) ?
C10 C11 H11 . . 120.4 ?
C12 C11 H11 . . 120.4 ?
C13 C12 C11 . . 120.9(5) ?
C13 C12 H12 . . 119.6 ?
C11 C12 H12 . . 119.6 ?
C12 C13 C14 . . 120.1(5) ?
C12 C13 H13 . . 119.9 ?
C14 C13 H13 . . 119.9 ?
C13 C14 C9 . . 120.1(5) ?
C13 C14 H14 . . 119.9 ?
C9 C14 H14 . . 119.9 ?
N2 C15 C16 . . 123.8(5) ?
N2 C15 H15 . . 118.1 ?
C16 C15 H15 . . 118.1 ?
C21 C16 C17 . . 118.7(4) ?
C21 C16 C15 . . 122.5(4) ?
C17 C16 C15 . . 118.7(5) ?
C18 C17 C16 . . 120.8(5) ?
C18 C17 H17 . . 119.6 ?
C16 C17 H17 . . 119.6 ?
C17 C18 C19 . . 120.8(5) ?
C17 C18 H18 . . 119.6 ?
C19 C18 H18 . . 119.6 ?
C20 C19 C18 . . 117.6(4) ?
C20 C19 C22 . . 121.5(4) ?
C18 C19 C22 . . 120.8(4) ?
C21 C20 C19 . . 121.8(4) ?
C21 C20 H20 . . 119.1 ?
C19 C20 H20 . . 119.1 ?
C20 C21 C16 . . 120.2(4) ?
C20 C21 H21 . . 119.9 ?
C16 C21 H21 . . 119.9 ?
C23 C22 C26 . . 115.9(5) ?
C23 C22 C19 . . 121.8(4) ?
C26 C22 C19 . . 122.3(5) ?
C22 C23 C24 . . 119.6(5) ?
C22 C23 H23 . . 120.2 ?
C24 C23 H23 . . 120.2 ?
N3 C24 C23 . . 125.1(6) ?
N3 C24 H24 . . 117.4 ?
C23 C24 H24 . . 117.4 ?
N3 C25 C26 . . 125.4(5) ?
N3 C25 H25 . . 117.3 ?
C26 C25 H25 . . 117.3 ?
C25 C26 C22 . . 119.2(5) ?
C25 C26 H26 . . 120.4 ?
C22 C26 H26 . . 120.4 ?

loop_
_geom_bond_atom_site_label_1
_geom_bond_atom_site_label_2
_geom_bond_site_symmetry_2
_geom_bond_distance
_geom_bond_publ_flag
O1 C7 . 1.217(7) ?
N1 C8 . 1.255(7) ?
N1 N2 . 1.425(6) ?
N2 C15 . 1.271(7) ?
N3 C24 . 1.318(8) ?
N3 C25 . 1.325(8) ?
C1 C2 . 1.39 ?
C1 C6 . 1.39 ?
C1 C7 . 1.463(6) ?
C2 C3 . 1.39 ?
C2 H2 . 0.95 ?
C3 C4 . 1.39 ?
C3 H3 . 0.95 ?
C4 C5 . 1.39 ?
C4 H4 . 0.95 ?
C5 C6 . 1.39 ?
C5 H5 . 0.95 ?
C6 H6 . 0.95 ?
C7 C8 . 1.544(8) ?
C8 C9 . 1.490(7) ?
C9 C10 . 1.384(7) ?
C9 C14 . 1.399(7) ?
C10 C11 . 1.399(8) ?
C10 H10 . 0.95 ?
C11 C12 . 1.389(8) ?
C11 H11 . 0.95 ?
C12 C13 . 1.370(8) ?
C12 H12 . 0.95 ?
C13 C14 . 1.374(8) ?
C13 H13 . 0.95 ?
C14 H14 . 0.95 ?
C15 C16 . 1.455(7) ?
C15 H15 . 0.95 ?
C16 C21 . 1.397(7) ?
C16 C17 . 1.392(7) ?
C17 C18 . 1.378(7) ?
C17 H17 . 0.95 ?
C18 C19 . 1.400(7) ?
C18 H18 . 0.95 ?
C19 C20 . 1.399(7) ?
C19 C22 . 1.487(6) ?
C20 C21 . 1.366(7) ?
C20 H20 . 0.95 ?
C21 H21 . 0.95 ?
C22 C23 . 1.379(7) ?
C22 C26 . 1.394(7) ?
C23 C24 . 1.387(8) ?
C23 H23 . 0.95 ?
C24 H24 . 0.95 ?
C25 C26 . 1.378(8) ?
C25 H25 . 0.95 ?
C26 H26 . 0.95 ?

loop_
_geom_hbond_atom_site_label_D
_geom_hbond_atom_site_label_H
_geom_hbond_atom_site_label_A
_geom_hbond_site_symmetry_A
_geom_hbond_distance_DH
_geom_hbond_distance_HA
_geom_hbond_distance_DA
_geom_hbond_angle_DHA
C26 H26 O1 3_666 0.95 2.57 3.502(7) 166

loop_
_geom_torsion_atom_site_label_1
_geom_torsion_atom_site_label_2
_geom_torsion_atom_site_label_3
_geom_torsion_atom_site_label_4
_geom_torsion_site_symmetry_1
_geom_torsion_site_symmetry_2
_geom_torsion_site_symmetry_3
_geom_torsion_site_symmetry_4
_geom_torsion
_geom_torsion_publ_flag
C8 N1 N2 C15 . . . . 162.2(6) ?
C6 C1 C2 C3 . . . . 0.0 ?
C7 C1 C2 C3 . . . . 178.9(4) ?
C1 C2 C3 C4 . . . . 0.0 ?
C2 C3 C4 C5 . . . . 0.0 ?
C3 C4 C5 C6 . . . . 0.0 ?
C4 C5 C6 C1 . . . . 0.0 ?
C2 C1 C6 C5 . . . . 0.0 ?
C7 C1 C6 C5 . . . . -178.9(4) ?
C2 C1 C7 O1 . . . . -5.1(6) ?
C6 C1 C7 O1 . . . . 173.8(4) ?
C2 C1 C7 C8 . . . . 173.7(3) ?
C6 C1 C7 C8 . . . . -7.5(6) ?
N2 N1 C8 C9 . . . . -178.8(5) ?
N2 N1 C8 C7 . . . . -9.0(8) ?
O1 C7 C8 N1 . . . . -84.7(7) ?
C1 C7 C8 N1 . . . . 96.5(6) ?
O1 C7 C8 C9 . . . . 85.3(6) ?
C1 C7 C8 C9 . . . . -93.5(6) ?
N1 C8 C9 C10 . . . . 0.1(8) ?
C7 C8 C9 C10 . . . . -170.0(5) ?
N1 C8 C9 C14 . . . . -179.9(6) ?
C7 C8 C9 C14 . . . . 10.0(8) ?
C14 C9 C10 C11 . . . . -4.3(9) ?
C8 C9 C10 C11 . . . . 175.7(5) ?
C9 C10 C11 C12 . . . . 1.6(9) ?
C10 C11 C12 C13 . . . . 3.0(10) ?
C11 C12 C13 C14 . . . . -4.9(10) ?
C12 C13 C14 C9 . . . . 2.1(9) ?
C10 C9 C14 C13 . . . . 2.5(9) ?
C8 C9 C14 C13 . . . . -177.5(5) ?
N1 N2 C15 C16 . . . . 177.4(6) ?
N2 C15 C16 C21 . . . . -6.3(11) ?
N2 C15 C16 C17 . . . . 178.1(7) ?
C21 C16 C17 C18 . . . . -0.7(11) ?
C15 C16 C17 C18 . . . . 175.0(7) ?
C16 C17 C18 C19 . . . . -1.2(11) ?
C17 C18 C19 C20 . . . . 2.8(10) ?
C17 C18 C19 C22 . . . . 179.1(6) ?
C18 C19 C20 C21 . . . . -2.6(9) ?
C22 C19 C20 C21 . . . . -178.9(5) ?
C19 C20 C21 C16 . . . . 0.7(10) ?
C17 C16 C21 C20 . . . . 0.9(10) ?
C15 C16 C21 C20 . . . . -174.6(6) ?
C20 C19 C22 C23 . . . . -29.9(9) ?
C18 C19 C22 C23 . . . . 153.9(6) ?
C20 C19 C22 C26 . . . . 148.4(6) ?
C18 C19 C22 C26 . . . . -27.8(9) ?
C26 C22 C23 C24 . . . . -2.2(9) ?
C19 C22 C23 C24 . . . . 176.3(6) ?
C25 N3 C24 C23 . . . . -2.9(11) ?
C22 C23 C24 N3 . . . . 3.2(11) ?
C24 N3 C25 C26 . . . . 1.9(10) ?
N3 C25 C26 C22 . . . . -1.2(10) ?
C23 C22 C26 C25 . . . . 1.3(9) ?
C19 C22 C26 C25 . . . . -177.2(6) ?

loop_
_cod_related_entry_id
_cod_related_entry_database
_cod_related_entry_code
1 ChemSpider 30655829
